data_1005046
loop_
_publ_author_name
'Badding, M E'
'Disalvo, F J'

_publ_section_title
;
Synthesis and structure of Ta4 Si Te4, a new low-dimensional material
;
_journal_coden_ASTM INOCAJ
_journal_name_full 'Inorganic Chemistry'
_journal_page_first 3952
_journal_page_last 3954
_journal_paper_doi 10.1021/ic00345a009
_journal_volume 29
_journal_year 1990
_chemical_formula_structural 'Ta4 Si Te4'
_chemical_formula_sum 'Si Ta4 Te4'
_chemical_name_systematic 'Tetratantalum silicon tetratelluride'
_space_group_IT_number 55
_symmetry_cell_setting orthorhombic
_symmetry_Int_Tables_number 55
_symmetry_space_group_name_Hall '-P 2 2ab'
_symmetry_space_group_name_H-M 'P b a m'
_cell_angle_alpha 90
_cell_angle_beta 90
_cell_angle_gamma 90
_cell_formula_units_Z 4
_cell_length_a 10.536(3)
_cell_length_b 18.27499(500)
_cell_length_c 4.799(1)
_cell_volume 924.0
_refine_ls_R_factor_all 0.061
_cod_database_code 1005046

loop_
_symmetry_equiv_pos_as_xyz
x,y,z
-x,-y,z
1/2+x,1/2-y,-z
1/2-x,1/2+y,-z
-x,-y,-z
x,y,-z
1/2-x,1/2+y,z
1/2+x,1/2-y,z

loop_
_atom_site_label
_atom_site_type_symbol
_atom_site_symmetry_multiplicity
_atom_site_Wyckoff_symbol
_atom_site_fract_x
_atom_site_fract_y
_atom_site_fract_z
_atom_site_occupancy
_atom_site_attached_hydrogens
_atom_site_calc_flag
Ta1 Ta0 4 h 0.0655(1) 0.1195(1) 0.5 1. 0 d
Ta2 Ta0 4 h 0.2086(1) -0.0369(1) 0.5 1. 0 d
Ta3 Ta0 4 g 0.1935(1) 0.0587(1) 0. 1. 0 d
Ta4 Ta0 4 g -0.1012(1) 0.1108(1) 0. 1. 0 d
Te1 Te0 4 g 0.3578(2) -0.0650(2) 0. 1. 0 d
Te2 Te0 4 h -0.1725(3) 0.1906(2) 0.5 1. 0 d
Te3 Te0 4 h 0.3345(2) 0.1004(2) 0.5 1. 0 d
Te4 Te0 4 g 0.1105(2) 0.2064(2) 0. 1. 0 d
Si1 Si0 4 e 0. 0. 0.2451(19) 1. 0 d

loop_
_atom_type_symbol
_atom_type_oxidation_number
Ta0 0.000
Te0 0.000
Si0 0.000
